data_4081575
loop_
_publ_author_name
'Vincent, Kevin B.'
'Zeng, Qiang'
'Parthey, Matthias'
'Yufit, Dmitry S.'
'Howard, Judith A.K.'
'Hartl, Franti\<sek'
'Kaupp, Martin'
'Low, Paul J.'

_publ_section_title
;
 Syntheses, Spectroelectrochemical Studies, and Molecular and Electronic
 Structures of Ferrocenyl Ene-diynes
;
_journal_issue 20
_journal_name_full Organometallics
_journal_page_first 6022
_journal_paper_doi 10.1021/om400535y
_journal_volume 32
_journal_year 2013
_chemical_formula_moiety 'C20 H14 Br Fe N O2'
_chemical_formula_sum 'C20 H14 Br Fe N O2'
_chemical_formula_weight 436.08
_chemical_name_systematic
;
 ? 
;
_space_group_crystal_system monoclinic
_space_group_IT_number 15
_space_group_name_Hall '-C 2yc'
_space_group_name_H-M_alt 'C 1 2/c 1'
_symmetry_space_group_name_Hall '-C 2yc'
_symmetry_space_group_name_H-M 'C 1 2/c 1'
_atom_sites_solution_hydrogens difmap
_atom_sites_solution_primary direct
_atom_sites_solution_secondary difmap
_audit_creation_date 2012-03-13
_audit_creation_method
;
  Olex2 1.2-beta
  (compiled 2012.01.17 svn.r2163, GUI svn.r4036)
;
_cell_angle_alpha 90.00
_cell_angle_beta 100.582(4)
_cell_angle_gamma 90.00
_cell_formula_units_Z 8
_cell_length_a 25.4582(13)
_cell_length_b 11.3257(3)
_cell_length_c 12.0048(5)
_cell_measurement_reflns_used 3504
_cell_measurement_temperature 120
_cell_measurement_theta_max 32.9761
_cell_measurement_theta_min 2.7134
_cell_volume 3402.5(2)
_computing_cell_refinement
;
CrysAlisPro, Agilent Technologies,
Version 1.171.35.15 (release 03-08-2011 CrysAlis171 .NET)
(compiled Aug  3 2011,13:03:54)
;
_computing_data_collection
;
CrysAlisPro, Agilent Technologies,
Version 1.171.35.15 (release 03-08-2011 CrysAlis171 .NET)
(compiled Aug  3 2011,13:03:54)
;
_computing_data_reduction
;
CrysAlisPro, Agilent Technologies,
Version 1.171.35.15 (release 03-08-2011 CrysAlis171 .NET)
(compiled Aug  3 2011,13:03:54)
;
_computing_molecular_graphics
;
O. V. Dolomanov, L. J. Bourhis, R. J. Gildea, J. A. K. Howard and H. Puschmann,
OLEX2: a complete structure solution, refinement and analysis program.
J. Appl. Cryst. (2009). 42, 339-341.
;
_computing_publication_material
;
O. V. Dolomanov, L. J. Bourhis, R. J. Gildea, J. A. K. Howard and H. Puschmann,
OLEX2: a complete structure solution, refinement and analysis program.
J. Appl. Cryst. (2009). 42, 339-341.
;
_computing_structure_refinement
;
XL, G.M. Sheldrick, Acta Cryst.
(2008). A64, 112-122
;
_computing_structure_solution
;
XS, G.M. Sheldrick, Acta Cryst.
(2008). A64, 112-122
;
_diffrn_ambient_temperature 120
_diffrn_detector_area_resol_mean 16.1511
_diffrn_measured_fraction_theta_full 0.999
_diffrn_measured_fraction_theta_max 0.999
_diffrn_measurement_details
;
  1 omega  -54.00   15.00   0.5000   10.0000
omega____ theta____ kappa____ phi______ frames
    -      -26.3892   77.0000 -150.0000 138

  2 omega  -50.00  -11.00   0.5000   10.0000
omega____ theta____ kappa____ phi______ frames
    -      -26.3892  -57.0000  -30.0000 78

  3 omega  -64.00   46.00   0.5000   10.0000
omega____ theta____ kappa____ phi______ frames
    -      -26.3892   19.0000    0.0000 220

  4 omega   31.00   82.00   0.5000   10.0000
omega____ theta____ kappa____ phi______ frames
    -       27.0142 -126.0000  128.0000 102

  5 omega  -99.00   12.00   0.5000   10.0000
omega____ theta____ kappa____ phi______ frames
    -      -26.3892  -19.0000 -180.0000 222

  6 omega  -95.00   -8.00   0.5000   10.0000
omega____ theta____ kappa____ phi______ frames
    -      -26.3892  -57.0000  -60.0000 174

  7 omega  -96.00    2.00   0.5000   10.0000
omega____ theta____ kappa____ phi______ frames
    -      -26.3892  -77.0000   90.0000 196

  8 omega  -95.00   -8.00   0.5000   10.0000
omega____ theta____ kappa____ phi______ frames
    -      -26.3892  -57.0000 -180.0000 174

  9 omega   19.00   46.00   0.5000   10.0000
omega____ theta____ kappa____ phi______ frames
    -       27.0142 -126.0000  -24.0000 54

 10 omega   56.00  101.00   0.5000   10.0000
omega____ theta____ kappa____ phi______ frames
    -       27.0142  179.0000  150.0000 90
;
_diffrn_measurement_device_type 'Xcalibur, Sapphire3, Gemini ultra'
_diffrn_measurement_method '\w scans'
_diffrn_orient_matrix_UB_11 0.0274731000
_diffrn_orient_matrix_UB_12 0.0141415000
_diffrn_orient_matrix_UB_13 0.0161656000
_diffrn_orient_matrix_UB_21 -0.0065501000
_diffrn_orient_matrix_UB_22 0.0609244000
_diffrn_orient_matrix_UB_23 0.0003275000
_diffrn_orient_matrix_UB_31 -0.0022354000
_diffrn_orient_matrix_UB_32 -0.0042645000
_diffrn_orient_matrix_UB_33 0.0578563000
_diffrn_radiation_monochromator graphite
_diffrn_radiation_type 'Mo K\a'
_diffrn_radiation_wavelength 0.7107
_diffrn_reflns_av_R_equivalents 0.0726
_diffrn_reflns_av_unetI/netI 0.0506
_diffrn_reflns_limit_h_max 35
_diffrn_reflns_limit_h_min -34
_diffrn_reflns_limit_k_max 15
_diffrn_reflns_limit_k_min -15
_diffrn_reflns_limit_l_max 16
_diffrn_reflns_limit_l_min -16
_diffrn_reflns_number 27104
_diffrn_reflns_theta_full 29.50
_diffrn_reflns_theta_max 29.50
_diffrn_reflns_theta_min 0.7957
_diffrn_source 'Enhance (Mo) X-ray Source'
_diffrn_source_current n/a
_diffrn_source_voltage n/a
_exptl_absorpt_coefficient_mu 3.248
_exptl_absorpt_correction_T_max 0.909
_exptl_absorpt_correction_T_min 0.431
_exptl_absorpt_correction_type analytical
_exptl_absorpt_process_details
;
CrysAlisPro, Agilent Technologies,
Version 1.171.35.15 (release 03-08-2011 CrysAlis171 .NET)
(compiled Aug  3 2011,13:03:54)
Analytical numeric absorption correction using a multifaceted crystal
            model based on expressions derived by R.C. Clark & J.S. Reid.
(Clark, R. C. & Reid, J. S. (1995). Acta Cryst. A51, 887-897)
;
_exptl_crystal_colour 'metallic dark red'
_exptl_crystal_colour_lustre metallic
_exptl_crystal_colour_modifier dark
_exptl_crystal_colour_primary red
_exptl_crystal_density_diffrn 1.703
_exptl_crystal_density_method 'not measured'
_exptl_crystal_description plate
_exptl_crystal_F_000 1744
_exptl_crystal_size_max 0.5037
_exptl_crystal_size_mid 0.2739
_exptl_crystal_size_min 0.0297
_refine_diff_density_max 0.777
_refine_diff_density_min -0.745
_refine_diff_density_rms 0.113
_refine_ls_extinction_method none
_refine_ls_goodness_of_fit_ref 1.077
_refine_ls_hydrogen_treatment refall
_refine_ls_matrix_type full
_refine_ls_number_parameters 282
_refine_ls_number_reflns 4748
_refine_ls_number_restraints 0
_refine_ls_restrained_S_all 1.077
_refine_ls_R_factor_all 0.0684
_refine_ls_R_factor_gt 0.0454
_refine_ls_shift/su_max 0.000
_refine_ls_shift/su_mean 0.000
_refine_ls_structure_factor_coef Fsqd
_refine_ls_weighting_details 'calc w=1/[\s^2^(Fo^2^)+(0.0500P)^2^+0.1500P] where P=(Fo^2^+2Fc^2^)/3'
_refine_ls_weighting_scheme calc
_refine_ls_wR_factor_gt 0.0979
_refine_ls_wR_factor_ref 0.1076
_reflns_number_gt 3581
_reflns_number_total 4748
_reflns_threshold_expression >2sigma(I)
_cod_data_source_file om400535y_si_002.cif
_cod_data_source_block 12srv077
_cod_database_code 4081575
_chemical_oxdiff_formula 'C22 H14 Br1 Fe1 N1 O2'
_reflns_odcompleteness_completeness 99.88
_reflns_odcompleteness_iscentric 1
_reflns_odcompleteness_theta 30.93

loop_
_space_group_symop_id
_space_group_symop_operation_xyz
1 'x, y, z'
2 '-x, y, -z+1/2'
3 'x+1/2, y+1/2, z'
4 '-x+1/2, y+1/2, -z+1/2'
5 '-x, -y, -z'
6 'x, -y, z-1/2'
7 '-x+1/2, -y+1/2, -z'
8 'x+1/2, -y+1/2, z-1/2'

loop_
_atom_site_label
_atom_site_type_symbol
_atom_site_fract_x
_atom_site_fract_y
_atom_site_fract_z
_atom_site_U_iso_or_equiv
_atom_site_adp_type
_atom_site_occupancy
_atom_site_symmetry_multiplicity
_atom_site_calc_flag
Br1 Br 0.245173(12) 0.16327(3) 0.23394(3) 0.02838(11) Uani 1 1 d
Fe1 Fe 0.091613(17) 0.35697(3) 0.04168(3) 0.02143(12) Uani 1 1 d
O1 O 0.47485(11) 0.5505(2) 0.8533(2) 0.0519(7) Uani 1 1 d
O2 O 0.42273(10) 0.7009(2) 0.8540(2) 0.0391(6) Uani 1 1 d
N1 N 0.43416(11) 0.6050(2) 0.8161(2) 0.0291(6) Uani 1 1 d
C1 C 0.12087(12) 0.2825(2) 0.1953(2) 0.0220(6) Uani 1 1 d
C2 C 0.11842(12) 0.1963(2) 0.1061(2) 0.0229(6) Uani 1 1 d
C3 C 0.06475(13) 0.1870(3) 0.0510(3) 0.0264(7) Uani 1 1 d
C4 C 0.03303(13) 0.2653(3) 0.1033(3) 0.0265(6) Uani 1 1 d
C5 C 0.06745(12) 0.3254(3) 0.1912(3) 0.0235(6) Uani 1 1 d
C6 C 0.14097(14) 0.4950(3) 0.0193(3) 0.0327(7) Uani 1 1 d
C7 C 0.14126(15) 0.4070(3) -0.0655(3) 0.0344(8) Uani 1 1 d
C8 C 0.08847(15) 0.3938(3) -0.1255(3) 0.0336(8) Uani 1 1 d
C9 C 0.05515(15) 0.4731(3) -0.0783(3) 0.0314(7) Uani 1 1 d
C10 C 0.08785(14) 0.5354(3) 0.0105(3) 0.0299(7) Uani 1 1 d
C11 C 0.16594(13) 0.3299(3) 0.2738(3) 0.0233(6) Uani 1 1 d
C12 C 0.21696(12) 0.2965(2) 0.3020(2) 0.0215(6) Uani 1 1 d
C13 C 0.25515(12) 0.3536(3) 0.3861(3) 0.0247(6) Uani 1 1 d
C14 C 0.28714(12) 0.4005(3) 0.4571(2) 0.0254(6) Uani 1 1 d
C15 C 0.32479(12) 0.4543(3) 0.5461(2) 0.0235(6) Uani 1 1 d
C16 C 0.31110(13) 0.5559(3) 0.6018(3) 0.0276(7) Uani 1 1 d
C17 C 0.34682(13) 0.6056(3) 0.6889(3) 0.0270(7) Uani 1 1 d
C18 C 0.39622(12) 0.5531(3) 0.7210(2) 0.0241(6) Uani 1 1 d
C19 C 0.41112(14) 0.4531(3) 0.6680(3) 0.0273(7) Uani 1 1 d
C20 C 0.37547(13) 0.4047(3) 0.5805(3) 0.0260(6) Uani 1 1 d
H2 H 0.1480(13) 0.151(3) 0.089(3) 0.028(9) Uiso 1 1 d
H3 H 0.0537(12) 0.137(3) -0.010(3) 0.018(8) Uiso 1 1 d
H4 H -0.0012(11) 0.275(3) 0.084(2) 0.012(7) Uiso 1 1 d
H5 H 0.0580(16) 0.375(4) 0.237(3) 0.053(13) Uiso 1 1 d
H6 H 0.1720(14) 0.517(3) 0.070(3) 0.038(10) Uiso 1 1 d
H7 H 0.1717(14) 0.362(3) -0.074(3) 0.036(10) Uiso 1 1 d
H8 H 0.0757(14) 0.341(3) -0.183(3) 0.033(10) Uiso 1 1 d
H9 H 0.0191(13) 0.480(3) -0.099(2) 0.021(8) Uiso 1 1 d
H10 H 0.0766(14) 0.588(4) 0.052(3) 0.041(11) Uiso 1 1 d
H11 H 0.1613(15) 0.385(3) 0.316(3) 0.040(11) Uiso 1 1 d
H16 H 0.2791(14) 0.589(3) 0.582(3) 0.034(10) Uiso 1 1 d
H17 H 0.3390(12) 0.665(3) 0.729(3) 0.019(8) Uiso 1 1 d
H19 H 0.4391(13) 0.424(3) 0.689(3) 0.023(9) Uiso 1 1 d
H20 H 0.3840(13) 0.336(3) 0.546(3) 0.030(9) Uiso 1 1 d

loop_
_atom_site_aniso_label
_atom_site_aniso_U_11
_atom_site_aniso_U_22
_atom_site_aniso_U_33
_atom_site_aniso_U_23
_atom_site_aniso_U_13
_atom_site_aniso_U_12
Br1 0.02909(18) 0.02150(16) 0.03450(19) -0.00253(12) 0.00571(13) 0.00100(12)
Fe1 0.0279(2) 0.0157(2) 0.0205(2) -0.00162(15) 0.00406(17) -0.00052(16)
O1 0.0495(16) 0.0398(15) 0.0543(17) -0.0154(13) -0.0227(13) 0.0034(13)
O2 0.0573(16) 0.0251(12) 0.0323(12) -0.0094(10) 0.0014(11) -0.0075(11)
N1 0.0389(16) 0.0221(13) 0.0241(13) -0.0021(10) 0.0001(12) -0.0056(11)
C1 0.0286(15) 0.0152(13) 0.0217(14) -0.0016(11) 0.0033(12) -0.0003(11)
C2 0.0291(16) 0.0143(12) 0.0251(15) -0.0018(11) 0.0045(12) 0.0003(11)
C3 0.0363(18) 0.0184(14) 0.0214(15) -0.0019(11) -0.0025(13) -0.0027(12)
C4 0.0260(17) 0.0255(15) 0.0277(17) 0.0030(12) 0.0044(13) -0.0030(12)
C5 0.0292(16) 0.0217(14) 0.0200(15) -0.0002(11) 0.0059(12) -0.0004(12)
C6 0.0380(19) 0.0271(16) 0.0334(18) 0.0047(14) 0.0077(15) -0.0081(14)
C7 0.043(2) 0.0262(17) 0.0372(19) 0.0052(14) 0.0167(16) 0.0026(15)
C8 0.058(2) 0.0208(15) 0.0233(16) 0.0021(13) 0.0107(16) -0.0020(15)
C9 0.040(2) 0.0237(15) 0.0295(17) 0.0063(13) 0.0036(15) 0.0012(14)
C10 0.046(2) 0.0168(14) 0.0282(17) 0.0017(12) 0.0106(15) 0.0006(13)
C11 0.0326(16) 0.0169(13) 0.0196(15) -0.0031(11) 0.0025(12) -0.0012(12)
C12 0.0286(15) 0.0167(13) 0.0185(14) -0.0006(10) 0.0021(12) -0.0037(11)
C13 0.0290(16) 0.0216(15) 0.0231(15) 0.0041(11) 0.0038(12) -0.0027(12)
C14 0.0295(16) 0.0222(14) 0.0240(15) 0.0056(12) 0.0035(13) -0.0015(12)
C15 0.0301(16) 0.0206(14) 0.0195(14) 0.0020(11) 0.0037(12) -0.0083(12)
C16 0.0269(16) 0.0243(15) 0.0312(17) 0.0044(13) 0.0047(13) 0.0000(13)
C17 0.0347(18) 0.0201(15) 0.0275(16) -0.0048(12) 0.0086(14) -0.0035(12)
C18 0.0323(16) 0.0168(13) 0.0222(15) -0.0005(11) 0.0027(12) -0.0085(12)
C19 0.0275(17) 0.0209(14) 0.0311(17) 0.0009(12) -0.0013(13) -0.0003(13)
C20 0.0355(18) 0.0166(14) 0.0259(16) -0.0019(12) 0.0055(13) -0.0021(12)

loop_
_atom_type_symbol
_atom_type_description
_atom_type_scat_dispersion_real
_atom_type_scat_dispersion_imag
_atom_type_scat_source
C C 0.0033 0.0016 'International Tables Vol C Tables 4.2.6.8 and 6.1.1.4'
H H 0.0000 0.0000 'International Tables Vol C Tables 4.2.6.8 and 6.1.1.4'
Br Br -0.2901 2.4595 'International Tables Vol C Tables 4.2.6.8 and 6.1.1.4'
Fe Fe 0.3463 0.8444 'International Tables Vol C Tables 4.2.6.8 and 6.1.1.4'
N N 0.0061 0.0033 'International Tables Vol C Tables 4.2.6.8 and 6.1.1.4'
O O 0.0106 0.0060 'International Tables Vol C Tables 4.2.6.8 and 6.1.1.4'

loop_
_exptl_crystal_face_index_h
_exptl_crystal_face_index_k
_exptl_crystal_face_index_l
_exptl_crystal_face_perp_dist
_exptl_oxdiff_crystal_face_indexfrac_h
_exptl_oxdiff_crystal_face_indexfrac_k
_exptl_oxdiff_crystal_face_indexfrac_l
_exptl_oxdiff_crystal_face_x
_exptl_oxdiff_crystal_face_y
_exptl_oxdiff_crystal_face_z
-1 0 0 0.0148 -0.9986 0.0000 -0.0018 -0.0275 0.0065 0.0021
1 0 0 0.0148 0.9986 -0.0000 0.0018 0.0275 -0.0065 -0.0021
0 2 -1 0.1116 0.0108 1.9998 -1.0003 0.0124 0.1214 -0.0664
0 -1 3 0.1228 -0.0346 -1.0002 3.0020 0.0334 -0.0597 0.1780
0 -2 -1 0.0924 0.0126 -1.9995 -1.0011 -0.0441 -0.1222 -0.0494

loop_
_geom_angle_atom_site_label_1
_geom_angle_atom_site_label_2
_geom_angle_atom_site_label_3
_geom_angle
C1 Fe1 C2 41.33(11)
C1 Fe1 C3 68.47(11)
C1 Fe1 C4 68.64(12)
C1 Fe1 C6 107.60(13)
C1 Fe1 C7 121.25(14)
C1 Fe1 C9 161.16(12)
C1 Fe1 C10 124.62(12)
C2 Fe1 C3 40.21(12)
C2 Fe1 C4 68.24(12)
C2 Fe1 C6 123.86(14)
C2 Fe1 C10 160.98(13)
C3 Fe1 C4 40.37(12)
C3 Fe1 C6 159.86(14)
C3 Fe1 C10 158.06(14)
C5 Fe1 C1 41.29(12)
C5 Fe1 C2 69.11(12)
C5 Fe1 C3 68.22(12)
C5 Fe1 C4 40.46(12)
C5 Fe1 C6 122.75(13)
C5 Fe1 C7 158.06(14)
C5 Fe1 C8 160.45(14)
C5 Fe1 C9 124.30(13)
C5 Fe1 C10 108.79(13)
C6 Fe1 C4 158.45(13)
C7 Fe1 C2 106.44(13)
C7 Fe1 C3 123.05(14)
C7 Fe1 C4 159.60(14)
C7 Fe1 C6 40.74(13)
C7 Fe1 C9 68.35(14)
C7 Fe1 C10 68.05(14)
C8 Fe1 C1 156.49(13)
C8 Fe1 C2 120.33(13)
C8 Fe1 C3 107.01(13)
C8 Fe1 C4 123.79(14)
C8 Fe1 C6 68.25(14)
C8 Fe1 C7 40.48(15)
C8 Fe1 C9 40.81(13)
C8 Fe1 C10 68.12(13)
C9 Fe1 C2 156.40(13)
C9 Fe1 C3 121.95(13)
C9 Fe1 C4 108.18(14)
C9 Fe1 C6 68.13(14)
C9 Fe1 C10 40.41(13)
C10 Fe1 C4 123.23(13)
C10 Fe1 C6 40.23(14)
O1 N1 O2 123.6(3)
O1 N1 C18 118.2(3)
O2 N1 C18 118.1(3)
C2 C1 Fe1 69.50(16)
C2 C1 C11 130.9(3)
C5 C1 Fe1 69.08(17)
C5 C1 C2 107.0(3)
C5 C1 C11 122.0(3)
C11 C1 Fe1 123.3(2)
Fe1 C2 H2 128(2)
C1 C2 Fe1 69.17(16)
C1 C2 H2 126(2)
C3 C2 Fe1 70.20(17)
C3 C2 C1 107.8(3)
C3 C2 H2 126(2)
Fe1 C3 H3 125.5(19)
C2 C3 Fe1 69.59(17)
C2 C3 C4 109.1(3)
C2 C3 H3 123.0(19)
C4 C3 Fe1 70.20(17)
C4 C3 H3 127.9(19)
Fe1 C4 H4 126.6(19)
C3 C4 Fe1 69.43(17)
C3 C4 H4 126.3(19)
C5 C4 Fe1 68.63(18)
C5 C4 C3 107.8(3)
C5 C4 H4 125.9(19)
Fe1 C5 H5 128(3)
C1 C5 Fe1 69.63(17)
C1 C5 H5 125(3)
C4 C5 Fe1 70.91(18)
C4 C5 C1 108.4(3)
C4 C5 H5 126(3)
Fe1 C6 H6 125(2)
C7 C6 Fe1 69.18(19)
C7 C6 H6 122(2)
C10 C6 Fe1 69.88(19)
C10 C6 C7 107.7(3)
C10 C6 H6 130(2)
Fe1 C7 H7 122(2)
C6 C7 Fe1 70.08(19)
C6 C7 H7 124(2)
C8 C7 Fe1 69.5(2)
C8 C7 C6 108.0(3)
C8 C7 H7 128(2)
Fe1 C8 H8 123(2)
C7 C8 Fe1 69.98(19)
C7 C8 C9 108.2(3)
C7 C8 H8 128(2)
C9 C8 Fe1 69.84(18)
C9 C8 H8 123(2)
Fe1 C9 H9 124(2)
C8 C9 Fe1 69.35(19)
C8 C9 H9 126(2)
C10 C9 Fe1 70.22(18)
C10 C9 C8 107.7(3)
C10 C9 H9 126(2)
Fe1 C10 H10 126(3)
C6 C10 Fe1 69.89(19)
C6 C10 C9 108.5(3)
C6 C10 H10 127(2)
C9 C10 Fe1 69.37(18)
C9 C10 H10 125(3)
C1 C11 H11 120(3)
C12 C11 C1 132.6(3)
C12 C11 H11 108(3)
C11 C12 Br1 122.6(2)
C11 C12 C13 123.8(3)
C13 C12 Br1 113.6(2)
C14 C13 C12 179.4(3)
C13 C14 C15 177.6(3)
C16 C15 C14 120.8(3)
C20 C15 C14 120.3(3)
C20 C15 C16 119.0(3)
C15 C16 H16 121(2)
C17 C16 C15 120.7(3)
C17 C16 H16 118(2)
C16 C17 C18 118.5(3)
C16 C17 H17 123(2)
C18 C17 H17 118(2)
C17 C18 N1 118.5(3)
C17 C18 C19 122.4(3)
C19 C18 N1 119.1(3)
C18 C19 H19 120(3)
C20 C19 C18 118.7(3)
C20 C19 H19 121(3)
C15 C20 H20 119(2)
C19 C20 C15 120.8(3)
C19 C20 H20 120(2)

loop_
_geom_bond_atom_site_label_1
_geom_bond_atom_site_label_2
_geom_bond_distance
Br1 C12 1.917(3)
Fe1 C1 2.040(3)
Fe1 C2 2.045(3)
Fe1 C3 2.053(3)
Fe1 C4 2.063(3)
Fe1 C5 2.033(3)
Fe1 C6 2.054(3)
Fe1 C7 2.042(3)
Fe1 C8 2.037(3)
Fe1 C9 2.043(3)
Fe1 C10 2.054(3)
O1 N1 1.218(4)
O2 N1 1.232(3)
N1 C18 1.475(4)
C1 C2 1.442(4)
C1 C5 1.436(4)
C1 C11 1.448(4)
C2 C3 1.409(4)
C2 H2 0.96(3)
C3 C4 1.420(4)
C3 H3 0.93(3)
C4 C5 1.416(4)
C4 H4 0.87(3)
C5 H5 0.85(4)
C6 C7 1.426(5)
C6 C10 1.413(5)
C6 H6 0.94(4)
C7 C8 1.411(5)
C7 H7 0.95(4)
C8 C9 1.423(5)
C8 H8 0.93(4)
C9 C10 1.415(5)
C9 H9 0.91(3)
C10 H10 0.86(4)
C11 C12 1.335(4)
C11 H11 0.83(4)
C12 C13 1.422(4)
C13 C14 1.190(4)
C14 C15 1.434(4)
C15 C16 1.407(4)
C15 C20 1.398(4)
C16 C17 1.374(4)
C16 H16 0.89(4)
C17 C18 1.381(4)
C17 H17 0.87(3)
C18 C19 1.386(4)
C19 C20 1.370(4)
C19 H19 0.78(3)
C20 H20 0.92(3)
